data_2223701
loop_
_publ_author_name
'Fan, Chuan-Gang'
'Song, Ming-Zhi'

_publ_section_title
;
 <i>N</i>'-(2-Chlorobenzylidene)benzohydrazide
;
_journal_coeditor_code CV2620
_journal_issue 11
_journal_name_full 'Acta Crystallographica Section E'
_journal_page_first o2679
_journal_paper_doi 10.1107/S1600536809040331
_journal_volume 65
_journal_year 2009
_chemical_formula_iupac 'C14 H11 Cl N2 O'
_chemical_formula_moiety 'C14 H11 Cl N2 O'
_chemical_formula_sum 'C14 H11 Cl N2 O'
_chemical_formula_weight 258.70
_chemical_name_systematic
;
<i>N</i>'-(2-Chlorobenzylidene)benzohydrazide
;
_space_group_IT_number 76
_symmetry_cell_setting tetragonal
_symmetry_space_group_name_Hall 'P 4w'
_symmetry_space_group_name_H-M 'P 41'
_atom_sites_solution_hydrogens geom
_atom_sites_solution_primary direct
_atom_sites_solution_secondary difmap
_audit_creation_method SHELXL-97
_cell_angle_alpha 90.00
_cell_angle_beta 90.00
_cell_angle_gamma 90.00
_cell_formula_units_Z 8
_cell_length_a 13.5588(17)
_cell_length_b 13.5588(17)
_cell_length_c 14.3993(18)
_cell_measurement_reflns_used 2946
_cell_measurement_temperature 298(2)
_cell_measurement_theta_max 25.252
_cell_measurement_theta_min 2.552
_cell_volume 2647.2(6)
_computing_cell_refinement 'SAINT (Siemens, 1996)'
_computing_data_collection 'SMART (Siemens, 1996)'
_computing_data_reduction 'SAINT (Siemens, 1996)'
_computing_molecular_graphics 'SHELXTL (Sheldrick, 2008)'
_computing_publication_material 'SHELXTL (Sheldrick, 2008)'
_computing_structure_refinement 'SHELXL97 (Sheldrick, 2008)'
_computing_structure_solution 'SHELXS97 (Sheldrick, 2008)'
_diffrn_ambient_temperature 298(2)
_diffrn_measured_fraction_theta_full 0.997
_diffrn_measured_fraction_theta_max 0.997
_diffrn_measurement_device_type 'Bruker SMART APEX CCD area-detector'
_diffrn_measurement_method '\f and \w'
_diffrn_radiation_monochromator graphite
_diffrn_radiation_source 'fine-focus sealed tube'
_diffrn_radiation_type MoK\a
_diffrn_radiation_wavelength 0.71073
_diffrn_reflns_av_R_equivalents 0.0431
_diffrn_reflns_av_sigmaI/netI 0.0652
_diffrn_reflns_limit_h_max 16
_diffrn_reflns_limit_h_min -13
_diffrn_reflns_limit_k_max 16
_diffrn_reflns_limit_k_min -6
_diffrn_reflns_limit_l_max 17
_diffrn_reflns_limit_l_min -16
_diffrn_reflns_number 10838
_diffrn_reflns_theta_full 25.01
_diffrn_reflns_theta_max 25.01
_diffrn_reflns_theta_min 1.50
_exptl_absorpt_coefficient_mu 0.277
_exptl_absorpt_correction_T_max 0.9019
_exptl_absorpt_correction_T_min 0.8854
_exptl_absorpt_correction_type multi-scan
_exptl_absorpt_process_details '(SADABS; Sheldrick, 1996)'
_exptl_crystal_colour colourless
_exptl_crystal_density_diffrn 1.298
_exptl_crystal_density_method 'not measured'
_exptl_crystal_description needle
_exptl_crystal_F_000 1072
_exptl_crystal_size_max 0.45
_exptl_crystal_size_mid 0.42
_exptl_crystal_size_min 0.38
_refine_diff_density_max 0.209
_refine_diff_density_min -0.227
_refine_ls_abs_structure_details 'Flack (1983), 2105 Friedel pairs'
_refine_ls_abs_structure_Flack -0.03(7)
_refine_ls_extinction_method none
_refine_ls_goodness_of_fit_ref 1.031
_refine_ls_hydrogen_treatment constr
_refine_ls_matrix_type full
_refine_ls_number_parameters 325
_refine_ls_number_reflns 4614
_refine_ls_number_restraints 1
_refine_ls_restrained_S_all 1.031
_refine_ls_R_factor_all 0.0990
_refine_ls_R_factor_gt 0.0406
_refine_ls_shift/su_max 0.000
_refine_ls_shift/su_mean 0.000
_refine_ls_structure_factor_coef Fsqd
_refine_ls_weighting_details 'calc w=1/[\s^2^(Fo^2^)+(0.0242P)^2^+0.8271P] where P=(Fo^2^+2Fc^2^)/3'
_refine_ls_weighting_scheme calc
_refine_ls_wR_factor_gt 0.0707
_refine_ls_wR_factor_ref 0.0927
_reflns_number_gt 2766
_reflns_number_total 4614
_reflns_threshold_expression I>2\s(I)
_cod_data_source_file cv2620.cif
_cod_data_source_block I
_cod_database_code 2223701
_cod_database_fobs_code 2223701

loop_
_symmetry_equiv_pos_as_xyz
'x, y, z'
'-x, -y, z+1/2'
'-y, x, z+1/4'
'y, -x, z+3/4'

loop_
_atom_site_type_symbol
_atom_site_label
_atom_site_fract_x
_atom_site_fract_y
_atom_site_fract_z
_atom_site_U_iso_or_equiv
_atom_site_adp_type
_atom_site_calc_flag
_atom_site_refinement_flags
_atom_site_occupancy
_atom_site_disorder_assembly
_atom_site_disorder_group
Cl Cl1 0.75607(8) 0.65234(7) 0.24623(8) 0.0633(3) Uani d . 1 . .
Cl Cl2 0.88744(9) -0.28276(9) 0.02864(13) 0.1075(6) Uani d . 1 . .
N N1 0.4131(2) 0.5479(2) 0.3296(2) 0.0408(8) Uani d . 1 . .
H H1 0.4139 0.5829 0.2798 0.049 Uiso calc R 1 . .
N N2 0.4972(2) 0.53797(19) 0.3835(2) 0.0405(8) Uani d . 1 . .
N N3 0.9519(2) 0.0803(2) 0.0223(2) 0.0495(9) Uani d . 1 . .
H H3 0.9112 0.0700 0.0670 0.059 Uiso calc R 1 . .
N N4 1.0075(2) 0.0039(2) -0.0142(2) 0.0494(8) Uani d . 1 . .
O O1 0.32675(18) 0.44465(18) 0.42320(19) 0.0536(7) Uani d . 1 . .
O O2 1.00890(19) 0.18599(17) -0.0864(2) 0.0543(7) Uani d . 1 . .
C C1 0.3299(3) 0.5015(3) 0.3567(3) 0.0402(9) Uani d . 1 . .
C C2 0.2392(2) 0.5252(3) 0.3029(3) 0.0418(9) Uani d . 1 . .
C C3 0.1631(3) 0.4574(3) 0.3042(3) 0.0642(13) Uani d . 1 . .
H H3A 0.1708 0.3979 0.3354 0.077 Uiso calc R 1 . .
C C4 0.0752(3) 0.4782(4) 0.2591(3) 0.0827(15) Uani d . 1 . .
H H4 0.0250 0.4314 0.2577 0.099 Uiso calc R 1 . .
C C5 0.0623(3) 0.5671(4) 0.2167(4) 0.0843(16) Uani d . 1 . .
H H5 0.0022 0.5819 0.1888 0.101 Uiso calc R 1 . .
C C6 0.1368(3) 0.6345(4) 0.2148(3) 0.0742(14) Uani d . 1 . .
H H6 0.1278 0.6944 0.1845 0.089 Uiso calc R 1 . .
C C7 0.2262(3) 0.6142(3) 0.2578(3) 0.0542(10) Uani d . 1 . .
H H7 0.2770 0.6602 0.2564 0.065 Uiso calc R 1 . .
C C8 0.5738(3) 0.5796(3) 0.3501(3) 0.0425(9) Uani d . 1 . .
H H8 0.5704 0.6102 0.2924 0.051 Uiso calc R 1 . .
C C9 0.6667(2) 0.5797(2) 0.4014(3) 0.0399(9) Uani d . 1 . .
C C10 0.7535(3) 0.6149(2) 0.3604(3) 0.0411(9) Uani d . 1 . .
C C11 0.8398(3) 0.6218(3) 0.4122(3) 0.0536(11) Uani d . 1 . .
H H11 0.8971 0.6458 0.3848 0.064 Uiso calc R 1 . .
C C12 0.8404(3) 0.5931(3) 0.5037(4) 0.0599(11) Uani d . 1 . .
H H12 0.8980 0.5986 0.5383 0.072 Uiso calc R 1 . .
C C13 0.7562(3) 0.5561(3) 0.5445(3) 0.0551(11) Uani d . 1 . .
H H13 0.7571 0.5351 0.6060 0.066 Uiso calc R 1 . .
C C14 0.6715(3) 0.5508(3) 0.4937(3) 0.0485(10) Uani d . 1 . .
H H14 0.6147 0.5268 0.5220 0.058 Uiso calc R 1 . .
C C15 0.9631(2) 0.1712(3) -0.0140(3) 0.0429(9) Uani d . 1 . .
C C16 0.9164(2) 0.2533(2) 0.0384(3) 0.0382(9) Uani d . 1 . .
C C17 0.8908(3) 0.2462(3) 0.1306(3) 0.0509(11) Uani d . 1 . .
H H17 0.9009 0.1873 0.1623 0.061 Uiso calc R 1 . .
C C18 0.8502(3) 0.3259(3) 0.1762(3) 0.0638(13) Uani d . 1 . .
H H18 0.8329 0.3207 0.2385 0.077 Uiso calc R 1 . .
C C19 0.8352(3) 0.4131(3) 0.1296(4) 0.0666(14) Uani d . 1 . .
H H19 0.8080 0.4668 0.1605 0.080 Uiso calc R 1 . .
C C20 0.8601(3) 0.4213(3) 0.0382(4) 0.0624(13) Uani d . 1 . .
H H20 0.8499 0.4805 0.0070 0.075 Uiso calc R 1 . .
C C21 0.9006(2) 0.3416(3) -0.0083(3) 0.0481(10) Uani d . 1 . .
H H21 0.9172 0.3471 -0.0708 0.058 Uiso calc R 1 . .
C C22 0.9846(3) -0.0815(3) 0.0139(3) 0.0517(11) Uani d . 1 . .
H H22 0.9300 -0.0898 0.0521 0.062 Uiso calc R 1 . .
C C23 1.0434(3) -0.1671(3) -0.0132(3) 0.0534(11) Uani d . 1 . .
C C24 1.0065(3) -0.2622(3) -0.0086(3) 0.0586(11) Uani d . 1 . .
C C25 1.0630(4) -0.3424(3) -0.0335(3) 0.0702(14) Uani d . 1 . .
H H25 1.0364 -0.4055 -0.0300 0.084 Uiso calc R 1 . .
C C26 1.1573(4) -0.3296(3) -0.0630(3) 0.0798(15) Uani d . 1 . .
H H26 1.1956 -0.3839 -0.0791 0.096 Uiso calc R 1 . .
C C27 1.1960(4) -0.2360(4) -0.0689(4) 0.0951(19) Uani d . 1 . .
H H27 1.2604 -0.2270 -0.0896 0.114 Uiso calc R 1 . .
C C28 1.1396(3) -0.1556(3) -0.0444(4) 0.0887(18) Uani d . 1 . .
H H28 1.1664 -0.0926 -0.0487 0.106 Uiso calc R 1 . .

loop_
_atom_site_aniso_label
_atom_site_aniso_U_11
_atom_site_aniso_U_22
_atom_site_aniso_U_33
_atom_site_aniso_U_12
_atom_site_aniso_U_13
_atom_site_aniso_U_23
Cl1 0.0684(7) 0.0568(6) 0.0646(7) -0.0023(5) 0.0190(6) 0.0062(6)
Cl2 0.0785(9) 0.0592(8) 0.1849(18) -0.0126(7) 0.0274(10) 0.0013(9)
N1 0.0326(18) 0.049(2) 0.041(2) -0.0026(15) -0.0042(15) 0.0040(15)
N2 0.0316(17) 0.0436(18) 0.046(2) -0.0003(15) -0.0021(16) -0.0020(15)
N3 0.053(2) 0.0354(18) 0.060(2) 0.0021(15) 0.0208(17) -0.0004(16)
N4 0.0535(19) 0.0383(18) 0.057(2) 0.0034(16) 0.0091(17) -0.0023(17)
O1 0.0470(16) 0.0590(18) 0.055(2) -0.0098(13) -0.0089(13) 0.0145(15)
O2 0.0614(18) 0.0442(16) 0.0573(19) -0.0025(14) 0.0186(16) 0.0003(14)
C1 0.042(2) 0.038(2) 0.040(2) -0.0029(18) -0.0036(19) 0.0017(19)
C2 0.033(2) 0.052(2) 0.040(2) -0.0049(19) -0.0028(18) -0.0031(19)
C3 0.049(3) 0.079(3) 0.065(3) -0.018(2) -0.010(2) 0.011(3)
C4 0.049(3) 0.125(4) 0.074(4) -0.029(3) -0.015(3) 0.012(3)
C5 0.039(3) 0.140(5) 0.073(4) 0.008(3) -0.010(2) 0.011(4)
C6 0.062(3) 0.089(4) 0.071(4) 0.017(3) -0.009(3) 0.013(3)
C7 0.042(2) 0.066(3) 0.054(3) 0.003(2) -0.002(2) 0.003(2)
C8 0.043(2) 0.043(2) 0.041(2) 0.0016(19) 0.0004(19) 0.0003(19)
C9 0.033(2) 0.034(2) 0.052(3) -0.0017(17) 0.0039(19) -0.0032(19)
C10 0.047(2) 0.030(2) 0.047(3) -0.0011(18) 0.010(2) -0.0036(18)
C11 0.040(2) 0.041(2) 0.080(4) -0.0033(18) 0.006(2) -0.006(2)
C12 0.045(3) 0.059(3) 0.076(4) -0.002(2) -0.009(3) -0.006(3)
C13 0.044(3) 0.067(3) 0.054(3) 0.000(2) -0.004(2) 0.004(2)
C14 0.038(2) 0.053(2) 0.054(3) -0.0016(18) -0.001(2) 0.005(2)
C15 0.035(2) 0.038(2) 0.056(3) -0.0038(17) 0.002(2) -0.002(2)
C16 0.032(2) 0.033(2) 0.050(3) -0.0007(16) 0.0021(17) -0.0049(19)
C17 0.047(2) 0.048(2) 0.058(3) 0.003(2) -0.001(2) -0.003(2)
C18 0.066(3) 0.063(3) 0.062(3) 0.000(3) 0.008(2) -0.022(3)
C19 0.054(3) 0.056(3) 0.090(4) 0.005(2) -0.002(3) -0.027(3)
C20 0.053(3) 0.036(2) 0.098(4) 0.003(2) -0.016(3) -0.001(3)
C21 0.043(2) 0.038(2) 0.063(3) -0.0031(18) -0.001(2) -0.001(2)
C22 0.054(2) 0.039(2) 0.062(3) 0.001(2) 0.017(2) -0.001(2)
C23 0.057(3) 0.044(3) 0.059(3) 0.010(2) 0.012(2) 0.006(2)
C24 0.068(3) 0.041(2) 0.067(3) 0.003(2) 0.005(3) -0.001(2)
C25 0.091(4) 0.048(3) 0.072(4) 0.015(3) 0.003(3) -0.002(2)
C26 0.100(4) 0.059(3) 0.081(4) 0.034(3) 0.017(3) 0.006(3)
C27 0.086(4) 0.070(4) 0.130(5) 0.017(3) 0.047(4) 0.015(3)
C28 0.076(3) 0.055(3) 0.136(5) 0.006(3) 0.043(3) 0.012(3)

loop_
_atom_type_symbol
_atom_type_description
_atom_type_scat_dispersion_real
_atom_type_scat_dispersion_imag
_atom_type_scat_source
C C 0.0033 0.0016 'International Tables Vol C Tables 4.2.6.8 and 6.1.1.4'
H H 0.0000 0.0000 'International Tables Vol C Tables 4.2.6.8 and 6.1.1.4'
O O 0.0106 0.0060 'International Tables Vol C Tables 4.2.6.8 and 6.1.1.4'
N N 0.0061 0.0033 'International Tables Vol C Tables 4.2.6.8 and 6.1.1.4'
Cl Cl 0.1484 0.1585 'International Tables Vol C Tables 4.2.6.8 and 6.1.1.4'

loop_
_geom_angle_atom_site_label_1
_geom_angle_atom_site_label_2
_geom_angle_atom_site_label_3
_geom_angle_site_symmetry_1
_geom_angle_site_symmetry_3
_geom_angle
_geom_angle_publ_flag
C1 N1 N2 . . 118.7(3) ?
C1 N1 H1 . . 120.6 ?
N2 N1 H1 . . 120.6 ?
C8 N2 N1 . . 114.5(3) ?
C15 N3 N4 . . 118.4(3) ?
C15 N3 H3 . . 120.8 ?
N4 N3 H3 . . 120.8 ?
C22 N4 N3 . . 115.5(3) ?
O1 C1 N1 . . 123.1(3) ?
O1 C1 C2 . . 120.8(3) ?
N1 C1 C2 . . 116.1(3) ?
C3 C2 C7 . . 119.4(3) ?
C3 C2 C1 . . 117.8(3) ?
C7 C2 C1 . . 122.6(3) ?
C2 C3 C4 . . 120.0(4) ?
C2 C3 H3A . . 120.0 ?
C4 C3 H3A . . 120.0 ?
C5 C4 C3 . . 120.0(4) ?
C5 C4 H4 . . 120.0 ?
C3 C4 H4 . . 120.0 ?
C6 C5 C4 . . 120.5(4) ?
C6 C5 H5 . . 119.8 ?
C4 C5 H5 . . 119.8 ?
C5 C6 C7 . . 120.3(5) ?
C5 C6 H6 . . 119.8 ?
C7 C6 H6 . . 119.8 ?
C2 C7 C6 . . 119.6(4) ?
C2 C7 H7 . . 120.2 ?
C6 C7 H7 . . 120.2 ?
N2 C8 C9 . . 120.8(3) ?
N2 C8 H8 . . 119.6 ?
C9 C8 H8 . . 119.6 ?
C14 C9 C10 . . 117.4(3) ?
C14 C9 C8 . . 121.7(3) ?
C10 C9 C8 . . 120.8(4) ?
C11 C10 C9 . . 120.3(4) ?
C11 C10 Cl1 . . 118.4(3) ?
C9 C10 Cl1 . . 121.3(3) ?
C12 C11 C10 . . 120.0(4) ?
C12 C11 H11 . . 120.0 ?
C10 C11 H11 . . 120.0 ?
C11 C12 C13 . . 120.5(4) ?
C11 C12 H12 . . 119.8 ?
C13 C12 H12 . . 119.8 ?
C14 C13 C12 . . 119.2(4) ?
C14 C13 H13 . . 120.4 ?
C12 C13 H13 . . 120.4 ?
C13 C14 C9 . . 122.6(4) ?
C13 C14 H14 . . 118.7 ?
C9 C14 H14 . . 118.7 ?
O2 C15 N3 . . 122.4(3) ?
O2 C15 C16 . . 121.5(3) ?
N3 C15 C16 . . 116.1(4) ?
C17 C16 C21 . . 119.3(4) ?
C17 C16 C15 . . 123.0(3) ?
C21 C16 C15 . . 117.7(4) ?
C16 C17 C18 . . 120.3(4) ?
C16 C17 H17 . . 119.8 ?
C18 C17 H17 . . 119.8 ?
C19 C18 C17 . . 120.0(5) ?
C19 C18 H18 . . 120.0 ?
C17 C18 H18 . . 120.0 ?
C20 C19 C18 . . 120.3(4) ?
C20 C19 H19 . . 119.9 ?
C18 C19 H19 . . 119.9 ?
C19 C20 C21 . . 120.1(4) ?
C19 C20 H20 . . 120.0 ?
C21 C20 H20 . . 120.0 ?
C20 C21 C16 . . 120.0(4) ?
C20 C21 H21 . . 120.0 ?
C16 C21 H21 . . 120.0 ?
N4 C22 C23 . . 120.5(4) ?
N4 C22 H22 . . 119.7 ?
C23 C22 H22 . . 119.7 ?
C24 C23 C28 . . 117.4(4) ?
C24 C23 C22 . . 122.0(4) ?
C28 C23 C22 . . 120.6(4) ?
C25 C24 C23 . . 121.5(4) ?
C25 C24 Cl2 . . 118.3(3) ?
C23 C24 Cl2 . . 120.2(3) ?
C26 C25 C24 . . 120.3(4) ?
C26 C25 H25 . . 119.9 ?
C24 C25 H25 . . 119.9 ?
C25 C26 C27 . . 119.7(4) ?
C25 C26 H26 . . 120.1 ?
C27 C26 H26 . . 120.1 ?
C26 C27 C28 . . 120.2(5) ?
C26 C27 H27 . . 119.9 ?
C28 C27 H27 . . 119.9 ?
C27 C28 C23 . . 121.0(4) ?
C27 C28 H28 . . 119.5 ?
C23 C28 H28 . . 119.5 ?

loop_
_geom_bond_atom_site_label_1
_geom_bond_atom_site_label_2
_geom_bond_site_symmetry_2
_geom_bond_distance
_geom_bond_publ_flag
Cl1 C10 . 1.721(4) ?
Cl2 C24 . 1.724(4) ?
N1 C1 . 1.350(4) ?
N1 N2 . 1.386(4) ?
N1 H1 . 0.8600 ?
N2 C8 . 1.277(4) ?
N3 C15 . 1.347(4) ?
N3 N4 . 1.385(4) ?
N3 H3 . 0.8600 ?
N4 C22 . 1.264(4) ?
O1 C1 . 1.230(4) ?
O2 C15 . 1.230(4) ?
C1 C2 . 1.488(5) ?
C2 C3 . 1.382(5) ?
C2 C7 . 1.381(5) ?
C3 C4 . 1.387(5) ?
C3 H3A . 0.9300 ?
C4 C5 . 1.362(6) ?
C4 H4 . 0.9300 ?
C5 C6 . 1.362(6) ?
C5 H5 . 0.9300 ?
C6 C7 . 1.389(5) ?
C6 H6 . 0.9300 ?
C7 H7 . 0.9300 ?
C8 C9 . 1.459(5) ?
C8 H8 . 0.9300 ?
C9 C14 . 1.388(5) ?
C9 C10 . 1.400(5) ?
C10 C11 . 1.390(5) ?
C11 C12 . 1.374(6) ?
C11 H11 . 0.9300 ?
C12 C13 . 1.379(5) ?
C12 H12 . 0.9300 ?
C13 C14 . 1.364(5) ?
C13 H13 . 0.9300 ?
C14 H14 . 0.9300 ?
C15 C16 . 1.487(5) ?
C16 C17 . 1.375(5) ?
C16 C21 . 1.389(5) ?
C17 C18 . 1.379(5) ?
C17 H17 . 0.9300 ?
C18 C19 . 1.375(6) ?
C18 H18 . 0.9300 ?
C19 C20 . 1.364(6) ?
C19 H19 . 0.9300 ?
C20 C21 . 1.385(5) ?
C20 H20 . 0.9300 ?
C21 H21 . 0.9300 ?
C22 C23 . 1.461(5) ?
C22 H22 . 0.9300 ?
C23 C24 . 1.385(5) ?
C23 C28 . 1.388(5) ?
C24 C25 . 1.376(5) ?
C25 C26 . 1.359(6) ?
C25 H25 . 0.9300 ?
C26 C27 . 1.376(6) ?
C26 H26 . 0.9300 ?
C27 C28 . 1.378(6) ?
C27 H27 . 0.9300 ?
C28 H28 . 0.9300 ?

loop_
_geom_hbond_atom_site_label_D
_geom_hbond_atom_site_label_H
_geom_hbond_atom_site_label_A
_geom_hbond_site_symmetry_A
_geom_hbond_distance_DH
_geom_hbond_distance_HA
_geom_hbond_distance_DA
_geom_hbond_angle_DHA
N1 H1 O1 4_564 0.86 2.01 2.854(4) 167.7
N3 H3 O2 3_645 0.86 2.09 2.928(4) 165.7
